data_7106142
loop_
_publ_author_name
'Wen-Juan Ji'
'Quan-Guo Zhai'
'Shu-Ni Li'
'Yu-Cheng Jiang'
'Man-Cheng Hu'

_publ_section_title
;
 The first ionothermal synthesis of a 3D ferroelectric
 metal&#x0096;organic framework with colossal dielectric constant
;
_journal_name_full Chem.Commun.
_journal_page_first 3834
_journal_paper_doi 10.1039/c0cc04890a
_journal_volume 47
_journal_year 2011
_chemical_formula_moiety 'C32 H30 N4 O18 Zn3'
_chemical_formula_sum 'C32 H30 N4 O18 Zn3'
_chemical_formula_weight 954.71
_chemical_name_systematic
;
?
;
_space_group_IT_number 43
_symmetry_cell_setting orthorhombic
_symmetry_space_group_name_Hall 'F 2 -2d'
_symmetry_space_group_name_H-M 'F d d 2'
_atom_sites_solution_hydrogens geom
_atom_sites_solution_primary direct
_atom_sites_solution_secondary difmap
_audit_creation_method SHELXL-97
_cell_angle_alpha 90.00
_cell_angle_beta 90.00
_cell_angle_gamma 90.00
_cell_formula_units_Z 16
_cell_length_a 25.807(5)
_cell_length_b 29.405(6)
_cell_length_c 19.637(4)
_cell_measurement_reflns_used 15213
_cell_measurement_temperature 293(2)
_cell_measurement_theta_max 25.3491
_cell_measurement_theta_min 3.1582
_cell_volume 14902(5)
_computing_cell_refinement SAINT
_computing_data_collection Mercury
_computing_data_reduction SAINT
_computing_structure_refinement 'SHELXL-97 (Sheldrick, 1997)'
_computing_structure_solution 'SHELXS-97 (Sheldrick, 1990)'
_diffrn_ambient_temperature 293(2)
_diffrn_detector_area_resol_mean 14.6306
_diffrn_measured_fraction_theta_full 0.997
_diffrn_measured_fraction_theta_max 0.997
_diffrn_measurement_device_type 'Mercury CCD'
_diffrn_measurement_method dtprofit.ref
_diffrn_radiation_monochromator graphite
_diffrn_radiation_source 'fine-focus sealed tube'
_diffrn_radiation_type MoK\a
_diffrn_radiation_wavelength 0.71073
_diffrn_reflns_av_R_equivalents 0.0554
_diffrn_reflns_av_sigmaI/netI 0.0454
_diffrn_reflns_limit_h_max 30
_diffrn_reflns_limit_h_min -31
_diffrn_reflns_limit_k_max 35
_diffrn_reflns_limit_k_min -34
_diffrn_reflns_limit_l_max 21
_diffrn_reflns_limit_l_min -23
_diffrn_reflns_number 35902
_diffrn_reflns_theta_full 25.36
_diffrn_reflns_theta_max 25.36
_diffrn_reflns_theta_min 3.16
_exptl_absorpt_coefficient_mu 2.000
_exptl_absorpt_correction_T_max 0.5852
_exptl_absorpt_correction_T_min 0.3849
_exptl_absorpt_correction_type multi-scan
_exptl_absorpt_process_details SADABS
_exptl_crystal_colour Colorless
_exptl_crystal_density_diffrn 1.702
_exptl_crystal_density_method 'not measured'
_exptl_crystal_description Block
_exptl_crystal_F_000 7744
_exptl_crystal_size_max 0.59
_exptl_crystal_size_mid 0.40
_exptl_crystal_size_min 0.30
_refine_diff_density_max 1.862
_refine_diff_density_min -1.982
_refine_diff_density_rms 0.144
_refine_ls_abs_structure_details 'Flack H D (1983), Acta Cryst. A39, 876-881'
_refine_ls_abs_structure_Flack 0.46(3)
_refine_ls_extinction_method none
_refine_ls_goodness_of_fit_ref 1.055
_refine_ls_hydrogen_treatment constr
_refine_ls_matrix_type full
_refine_ls_number_parameters 475
_refine_ls_number_reflns 6765
_refine_ls_number_restraints 1
_refine_ls_restrained_S_all 1.055
_refine_ls_R_factor_all 0.0830
_refine_ls_R_factor_gt 0.0762
_refine_ls_shift/su_max 0.001
_refine_ls_shift/su_mean 0.000
_refine_ls_structure_factor_coef Fsqd
_refine_ls_weighting_details 'calc w=1/[\s^2^(Fo^2^)+(0.1149P)^2^+260.2816P] where P=(Fo^2^+2Fc^2^)/3'
_refine_ls_weighting_scheme calc
_refine_ls_wR_factor_gt 0.1922
_refine_ls_wR_factor_ref 0.1984
_reflns_number_gt 6184
_reflns_number_total 6765
_reflns_threshold_expression >2sigma(I)
_cod_data_source_file c0cc04890a.txt
_cod_data_source_block 1
_cod_depositor_comments
;
The following automatic conversions were performed:

'_symmetry_cell_setting' value 'Orthorhombic' changed to
'orthorhombic' according to the built-in table from CIF Core
dictionary named 'cif_core.dic' version 2.4.1 from
2010-06-29.

'_exptl_absorpt_correction_type' value 'Multi-scan'
changed to 'multi-scan' according to the built-in table from CIF Core
dictionary named 'cif_core.dic' version 2.4.1 from 2010-06-29.

Automatic conversion script
Id: cif_fix_values 1646 2011-03-28 12:23:43Z adriana 
;
_cod_original_sg_symbol_Hall F2-2d
_cod_original_sg_symbol_H-M Fdd2
_cod_database_code 7106142

loop_
_symmetry_equiv_pos_as_xyz
'x, y, z'
'-x, -y, z'
'x+1/4, -y+1/4, z+1/4'
'-x+1/4, y+1/4, z+1/4'
'x, y+1/2, z+1/2'
'-x, -y+1/2, z+1/2'
'x+1/4, -y+3/4, z+3/4'
'-x+1/4, y+3/4, z+3/4'
'x+1/2, y, z+1/2'
'-x+1/2, -y, z+1/2'
'x+3/4, -y+1/4, z+3/4'
'-x+3/4, y+1/4, z+3/4'
'x+1/2, y+1/2, z'
'-x+1/2, -y+1/2, z'
'x+3/4, -y+3/4, z+1/4'
'-x+3/4, y+3/4, z+1/4'

loop_
_atom_site_label
_atom_site_type_symbol
_atom_site_fract_x
_atom_site_fract_y
_atom_site_fract_z
_atom_site_U_iso_or_equiv
_atom_site_adp_type
_atom_site_occupancy
_atom_site_symmetry_multiplicity
_atom_site_calc_flag
_atom_site_refinement_flags
_atom_site_disorder_assembly
_atom_site_disorder_group
Zn1 Zn 0.82821(4) 0.45123(3) 0.33573(4) 0.0290(2) Uani 1 1 d . . .
Zn2 Zn 0.68566(4) 0.43537(3) 0.08614(5) 0.0287(2) Uani 1 1 d . . .
Zn3 Zn 0.75458(5) 0.49662(5) 0.46705(8) 0.0569(4) Uani 1 1 d . . .
C1 C 0.8967(6) 0.6518(6) 0.1977(7) 0.069(4) Uani 1 1 d . . .
C2 C 0.8178(4) 0.5490(3) 0.3695(5) 0.035(2) Uani 1 1 d . . .
C3 C 0.8567(4) 0.6029(4) 0.2891(5) 0.043(2) Uani 1 1 d . . .
H3A H 0.8552 0.5795 0.2572 0.051 Uiso 1 1 calc R . .
C4 C 0.8384(4) 0.5958(3) 0.3539(4) 0.033(2) Uani 1 1 d . . .
C5 C 0.8378(4) 0.6306(3) 0.4015(4) 0.0325(19) Uani 1 1 d . . .
C6 C 0.8193(4) 0.6242(3) 0.4739(5) 0.039(2) Uani 1 1 d . . .
C7 C 0.6191(3) 0.3380(3) 0.3888(4) 0.0298(19) Uani 1 1 d . . .
C8 C 0.6042(3) 0.3081(3) 0.4489(4) 0.0304(19) Uani 1 1 d . . .
C9 C 0.6528(4) 0.3941(3) 0.2822(4) 0.032(2) Uani 1 1 d . . .
C10 C 0.6585(4) 0.3710(3) 0.3994(4) 0.033(2) Uani 1 1 d . . .
H10A H 0.6733 0.3741 0.4424 0.040 Uiso 1 1 calc R . .
C11 C 0.6149(3) 0.3614(3) 0.2724(4) 0.0293(19) Uani 1 1 d . . .
H11A H 0.6012 0.3575 0.2290 0.035 Uiso 1 1 calc R . .
C12 C 0.5966(3) 0.3342(3) 0.3254(4) 0.0293(18) Uani 1 1 d . . .
C13 C 0.6666(4) 0.4234(3) 0.2225(5) 0.039(2) Uani 1 1 d . . .
C14 C 0.8585(4) 0.6723(3) 0.3836(5) 0.041(2) Uani 1 1 d . . .
H14A H 0.8581 0.6962 0.4145 0.049 Uiso 1 1 calc R . .
C15 C 0.8777(4) 0.6456(4) 0.2709(5) 0.046(3) Uani 1 1 d . . .
C16 C 0.8798(5) 0.6784(4) 0.3195(5) 0.054(3) Uani 1 1 d . . .
C17 C 0.5487(3) 0.3061(3) 0.3102(5) 0.031(2) Uani 1 1 d . . .
C18 C 0.6750(3) 0.3986(3) 0.3465(4) 0.0295(18) Uani 1 1 d . . .
C19 C 0.7180(4) 0.4309(3) 0.3631(4) 0.0312(19) Uani 1 1 d . . .
C20 C 0.9135(7) 0.7193(5) 0.3046(6) 0.074(5) Uani 1 1 d . . .
C21 C 1.010(2) 0.595(2) 0.322(4) 0.33(3) Uiso 1 1 d . . .
H21A H 1.0069 0.5668 0.2987 0.492 Uiso 1 1 calc R . .
H21B H 1.0464 0.6036 0.3238 0.492 Uiso 1 1 calc R . .
H21C H 0.9918 0.6184 0.2969 0.492 Uiso 1 1 calc R . .
C22 C 0.950(3) 0.661(3) 0.532(4) 0.39(4) Uiso 1 1 d . . .
H22A H 0.9433 0.6834 0.5661 0.583 Uiso 1 1 calc R . .
H22B H 0.9210 0.6575 0.5028 0.583 Uiso 1 1 calc R . .
H22C H 0.9802 0.6694 0.5062 0.583 Uiso 1 1 calc R . .
C23 C 0.961(2) 0.6146(19) 0.568(3) 0.30(3) Uiso 1 1 d . . .
H23A H 0.9315 0.6011 0.5903 0.363 Uiso 1 1 calc R . .
H23B H 0.9919 0.6141 0.5964 0.363 Uiso 1 1 calc R . .
C24 C 0.947(2) 0.5404(19) 0.444(3) 0.28(3) Uiso 1 1 d . . .
H24A H 0.9289 0.5164 0.4641 0.336 Uiso 1 1 calc R . .
C25 C 0.9630(16) 0.5468(15) 0.376(3) 0.210(16) Uiso 1 1 d . . .
H25A H 0.9584 0.5291 0.3375 0.253 Uiso 1 1 calc R . .
C26 C 0.9924(19) 0.630(2) 0.437(3) 0.25(2) Uiso 1 1 d . . .
H26A H 1.0020 0.6605 0.4397 0.305 Uiso 1 1 calc R . .
C27 C 0.0053(15) 0.9413(15) 0.523(2) 0.27(3) Uani 1 1 d . . .
H27A H -0.0111 0.9195 0.5525 0.407 Uiso 1 1 calc R . .
H27B H -0.0207 0.9590 0.5003 0.407 Uiso 1 1 calc R . .
H27C H 0.0270 0.9610 0.5496 0.407 Uiso 1 1 calc R . .
C28 C 0.1254(16) 1.0441(10) 0.356(2) 0.22(2) Uani 1 1 d . . .
H28A H 0.1223 1.0503 0.3077 0.327 Uiso 1 1 calc R . .
H28B H 0.1613 1.0411 0.3673 0.327 Uiso 1 1 calc R . .
H28C H 0.1104 1.0686 0.3811 0.327 Uiso 1 1 calc R . .
C29 C 0.0367(8) 0.9174(8) 0.4727(15) 0.127(8) Uani 1 1 d . . .
H29A H 0.0638 0.9002 0.4952 0.152 Uiso 1 1 calc R . .
H29B H 0.0153 0.8964 0.4470 0.152 Uiso 1 1 calc R . .
C30 C 0.0341(10) 0.9427(10) 0.3657(14) 0.122(9) Uani 1 1 d . . .
H30A H 0.0086 0.9226 0.3513 0.146 Uiso 1 1 calc R . .
C31 C 0.0624(7) 0.9785(10) 0.3265(13) 0.124(9) Uani 1 1 d . . .
H31A H 0.0584 0.9860 0.2808 0.149 Uiso 1 1 calc R . .
C32 C 0.0901(7) 0.9776(6) 0.4343(9) 0.086(5) Uani 1 1 d . . .
H32A H 0.1087 0.9852 0.4732 0.103 Uiso 1 1 calc R . .
O1 O 0.5105(3) 0.3148(3) 0.3470(4) 0.0467(18) Uani 1 1 d . . .
O2 O 0.5514(3) 0.2800(2) 0.2625(4) 0.0461(18) Uani 1 1 d . . .
O3 O 0.6766(4) 0.4641(3) 0.2322(4) 0.064(2) Uani 1 1 d . . .
O4 O 0.6647(3) 0.4030(3) 0.1662(3) 0.054(2) Uani 1 1 d . . .
O5 O 0.8416(4) 0.5932(4) 0.5064(4) 0.078(3) Uani 1 1 d . . .
O6 O 0.7839(6) 0.6485(4) 0.4955(5) 0.099(4) Uani 1 1 d . . .
O7 O 0.7806(4) 0.5455(3) 0.4108(5) 0.069(3) Uani 1 1 d . . .
O8 O 0.8391(3) 0.5160(3) 0.3392(5) 0.058(2) Uani 1 1 d . . .
O9 O 0.8939(9) 0.6878(6) 0.1731(7) 0.173(10) Uani 1 1 d . . .
O10 O 0.6109(2) 0.3251(2) 0.5067(3) 0.0376(15) Uani 1 1 d . . .
O11 O 0.7573(3) 0.4292(3) 0.3238(4) 0.0461(18) Uani 1 1 d . . .
O12 O 0.7132(3) 0.4547(3) 0.4137(3) 0.0429(17) Uani 1 1 d . . .
O13 O 0.9039(6) 0.7534(3) 0.3266(7) 0.106(5) Uani 1 1 d . . .
O14 O 0.9541(5) 0.7134(4) 0.2695(6) 0.104(4) Uani 1 1 d . . .
O15 O 0.1338(12) 0.9527(8) 0.5871(12) 0.218(12) Uani 1 1 d . . .
H15A H 0.1604 0.9430 0.5662 0.262 Uiso 1 1 d R . .
H15B H 0.1125 0.9635 0.5583 0.262 Uiso 1 1 d R . .
O16 O 0.2532(5) 0.9645(5) 0.6957(8) 0.111(5) Uani 1 1 d . . .
H16A H 0.2725 0.9800 0.6694 0.133 Uiso 1 1 d R . .
H16B H 0.2246 0.9769 0.7066 0.133 Uiso 1 1 d R . .
O17 O 0.5886(3) 0.2694(3) 0.4363(4) 0.052(2) Uani 1 1 d . . .
O18 O 0.9146(9) 0.6204(5) 0.1679(7) 0.162(9) Uani 1 1 d . . .
N1 N 0.9717(15) 0.5955(15) 0.480(2) 0.230(15) Uiso 1 1 d . . .
N2 N 0.9907(16) 0.5920(17) 0.386(2) 0.244(16) Uiso 1 1 d . . .
N3 N 0.0957(8) 0.9979(7) 0.3730(10) 0.127(7) Uani 1 1 d . . .
N4 N 0.0572(8) 0.9479(6) 0.432(3) 0.25(3) Uani 1 1 d . . .

loop_
_atom_site_aniso_label
_atom_site_aniso_U_11
_atom_site_aniso_U_22
_atom_site_aniso_U_33
_atom_site_aniso_U_23
_atom_site_aniso_U_13
_atom_site_aniso_U_12
Zn1 0.0362(5) 0.0329(5) 0.0178(4) -0.0043(4) 0.0014(4) -0.0029(4)
Zn2 0.0345(5) 0.0300(5) 0.0217(5) 0.0046(4) 0.0038(4) 0.0028(4)
Zn3 0.0609(8) 0.0557(7) 0.0541(8) -0.0338(6) 0.0301(7) -0.0299(6)
C1 0.075(8) 0.087(10) 0.045(7) -0.014(7) 0.014(6) -0.034(8)
C2 0.041(5) 0.029(5) 0.035(5) -0.010(4) -0.017(4) 0.000(4)
C3 0.064(7) 0.046(6) 0.019(4) -0.002(4) 0.011(4) -0.015(5)
C4 0.040(5) 0.033(5) 0.025(5) 0.006(3) 0.001(3) -0.011(4)
C5 0.039(5) 0.032(5) 0.026(5) 0.007(4) 0.001(4) 0.001(4)
C6 0.053(6) 0.034(5) 0.029(5) -0.004(4) 0.008(4) -0.006(4)
C7 0.033(4) 0.035(5) 0.021(4) 0.007(3) -0.001(3) -0.013(4)
C8 0.033(4) 0.042(5) 0.016(4) 0.013(4) -0.001(3) -0.004(4)
C9 0.037(5) 0.043(5) 0.017(4) -0.005(4) -0.005(4) -0.011(4)
C10 0.036(5) 0.047(5) 0.018(4) -0.002(4) -0.004(3) -0.006(4)
C11 0.031(4) 0.035(5) 0.022(4) -0.001(3) -0.007(3) -0.017(4)
C12 0.034(4) 0.032(4) 0.021(4) -0.002(3) 0.008(4) -0.009(3)
C13 0.044(5) 0.044(5) 0.029(5) 0.009(4) 0.001(4) -0.021(4)
C14 0.057(6) 0.040(5) 0.026(5) -0.006(4) 0.004(4) -0.019(5)
C15 0.051(6) 0.065(7) 0.021(5) 0.005(4) 0.005(4) -0.022(5)
C16 0.071(7) 0.058(7) 0.032(6) 0.016(5) 0.000(5) -0.037(6)
C17 0.034(5) 0.031(5) 0.029(5) 0.008(4) -0.003(4) -0.008(4)
C18 0.028(4) 0.042(5) 0.018(4) 0.001(4) -0.006(3) -0.015(4)
C19 0.042(5) 0.030(5) 0.022(4) 0.001(3) 0.001(4) -0.009(4)
C20 0.133(13) 0.065(9) 0.025(6) 0.006(6) 0.000(7) -0.051(9)
C27 0.20(3) 0.30(5) 0.31(5) 0.19(5) 0.16(4) 0.13(4)
C28 0.27(4) 0.12(2) 0.26(5) 0.07(3) -0.11(4) -0.07(3)
C29 0.079(12) 0.104(15) 0.20(2) 0.001(16) 0.033(15) -0.004(11)
C30 0.088(16) 0.123(19) 0.15(2) -0.046(16) -0.028(15) 0.033(14)
C31 0.058(9) 0.18(2) 0.131(18) -0.074(18) -0.029(11) 0.057(13)
C32 0.105(13) 0.083(11) 0.070(10) -0.001(8) 0.001(9) 0.009(10)
O1 0.036(4) 0.064(5) 0.040(4) -0.001(3) -0.012(3) -0.019(3)
O2 0.055(4) 0.050(4) 0.034(4) -0.018(3) -0.011(3) -0.015(3)
O3 0.099(7) 0.047(5) 0.046(5) 0.007(4) 0.002(4) -0.035(4)
O4 0.086(6) 0.055(5) 0.021(3) 0.006(3) 0.000(4) -0.020(4)
O5 0.063(5) 0.134(9) 0.036(4) 0.037(5) 0.016(4) 0.023(6)
O6 0.153(11) 0.067(6) 0.077(7) 0.020(5) 0.069(7) 0.045(7)
O7 0.071(5) 0.036(4) 0.099(7) -0.013(4) 0.050(5) -0.010(4)
O8 0.078(5) 0.035(4) 0.063(5) -0.014(4) 0.016(5) -0.008(4)
O9 0.30(2) 0.158(13) 0.067(7) 0.078(9) 0.105(11) 0.146(15)
O10 0.043(4) 0.053(4) 0.017(3) 0.001(3) -0.003(3) -0.012(3)
O11 0.040(4) 0.057(4) 0.041(4) -0.010(3) 0.018(3) -0.015(3)
O12 0.041(4) 0.055(4) 0.033(4) -0.021(3) 0.001(3) -0.016(3)
O13 0.187(13) 0.028(5) 0.104(9) -0.001(5) -0.069(9) -0.006(6)
O14 0.118(9) 0.094(8) 0.100(8) 0.021(6) 0.077(7) -0.054(7)
O15 0.31(3) 0.23(2) 0.123(15) 0.028(17) -0.029(19) -0.13(2)
O16 0.075(7) 0.116(10) 0.143(14) -0.016(9) -0.020(7) 0.010(7)
O17 0.073(5) 0.050(5) 0.032(4) 0.014(3) -0.006(3) -0.025(4)
O18 0.33(3) 0.082(9) 0.076(8) -0.015(7) 0.098(12) -0.064(12)
N3 0.125(15) 0.140(15) 0.117(14) -0.040(12) -0.012(12) 0.084(13)
N4 0.080(13) 0.062(11) 0.61(8) -0.06(2) 0.11(3) -0.015(10)

loop_
_atom_type_symbol
_atom_type_description
_atom_type_scat_dispersion_real
_atom_type_scat_dispersion_imag
_atom_type_scat_source
C C 0.0033 0.0016 'International Tables Vol C Tables 4.2.6.8 and 6.1.1.4'
H H 0.0000 0.0000 'International Tables Vol C Tables 4.2.6.8 and 6.1.1.4'
N N 0.0061 0.0033 'International Tables Vol C Tables 4.2.6.8 and 6.1.1.4'
O O 0.0106 0.0060 'International Tables Vol C Tables 4.2.6.8 and 6.1.1.4'
Zn Zn 0.2839 1.4301 'International Tables Vol C Tables 4.2.6.8 and 6.1.1.4'

loop_
_geom_angle_atom_site_label_1
_geom_angle_atom_site_label_2
_geom_angle_atom_site_label_3
_geom_angle
_geom_angle_site_symmetry_1
_geom_angle_site_symmetry_3
_geom_angle_publ_flag
O9 Zn1 O10 118.5(8) 16_645 7_554 ?
O9 Zn1 O8 96.8(5) 16_645 . ?
O10 Zn1 O8 111.1(3) 7_554 . ?
O9 Zn1 O11 113.2(6) 16_645 . ?
O10 Zn1 O11 100.4(3) 7_554 . ?
O8 Zn1 O11 118.0(4) . . ?
O5 Zn2 O4 110.5(4) 10_664 . ?
O5 Zn2 O1 117.1(4) 10_664 7_554 ?
O4 Zn2 O1 100.9(3) . 7_554 ?
O5 Zn2 O13 99.7(5) 10_664 11_464 ?
O4 Zn2 O13 114.2(5) . 11_464 ?
O1 Zn2 O13 115.0(5) 7_554 11_464 ?
O14 Zn3 O7 122.2(5) 16_645 . ?
O14 Zn3 O12 107.2(5) 16_645 . ?
O7 Zn3 O12 110.8(4) . . ?
O14 Zn3 O2 117.0(5) 16_645 4_655 ?
O7 Zn3 O2 98.2(3) . 4_655 ?
O12 Zn3 O2 99.1(3) . 4_655 ?
O9 C1 O18 121.8(14) . . ?
O9 C1 C15 118.4(14) . . ?
O18 C1 C15 119.8(15) . . ?
O8 C2 O7 125.0(9) . . ?
O8 C2 C4 116.8(9) . . ?
O7 C2 C4 118.2(9) . . ?
C4 C3 C15 120.1(9) . . ?
C3 C4 C5 121.1(8) . . ?
C3 C4 C2 116.6(8) . . ?
C5 C4 C2 122.2(8) . . ?
C14 C5 C4 118.6(8) . . ?
C14 C5 C6 118.2(8) . . ?
C4 C5 C6 123.0(8) . . ?
O6 C6 O5 126.0(10) . . ?
O6 C6 C5 118.9(10) . . ?
O5 C6 C5 115.2(9) . . ?
C12 C7 C10 119.4(7) . . ?
C12 C7 C8 123.1(8) . . ?
C10 C7 C8 117.5(7) . . ?
O17 C8 O10 126.6(8) . . ?
O17 C8 C7 117.4(8) . . ?
O10 C8 C7 115.9(8) . . ?
C11 C9 C18 118.9(8) . . ?
C11 C9 C13 117.2(7) . . ?
C18 C9 C13 123.9(8) . . ?
C18 C10 C7 120.7(8) . . ?
C9 C11 C12 122.3(8) . . ?
C7 C12 C11 118.9(7) . . ?
C7 C12 C17 124.4(7) . . ?
C11 C12 C17 116.3(7) . . ?
O3 C13 O4 127.0(9) . . ?
O3 C13 C9 119.0(9) . . ?
O4 C13 C9 113.9(8) . . ?
C5 C14 C16 120.0(9) . . ?
C16 C15 C3 117.9(8) . . ?
C16 C15 C1 124.4(10) . . ?
C3 C15 C1 117.8(10) . . ?
C15 C16 C14 122.1(9) . . ?
C15 C16 C20 116.8(10) . . ?
C14 C16 C20 120.5(10) . . ?
O2 C17 O1 128.4(9) . . ?
O2 C17 C12 116.7(8) . . ?
O1 C17 C12 114.8(8) . . ?
C10 C18 C9 119.8(7) . . ?
C10 C18 C19 115.9(7) . . ?
C9 C18 C19 124.3(8) . . ?
O12 C19 O11 126.6(8) . . ?
O12 C19 C18 117.7(8) . . ?
O11 C19 C18 115.6(8) . . ?
O13 C20 O14 121.0(14) . . ?
O13 C20 C16 120.6(16) . . ?
O14 C20 C16 118.2(14) . . ?
C22 C23 N1 83(5) . . ?
C25 C24 N1 98(4) . . ?
C24 C25 N2 98(5) . . ?
N1 C26 N2 81(4) . . ?
N4 C29 C27 108(2) . . ?
N4 C30 C31 101(3) . . ?
N3 C31 C30 105(2) . . ?
N4 C32 N3 111(3) . . ?
C17 O1 Zn2 136.1(6) . 15_455 ?
C17 O2 Zn3 128.8(7) . 8_644 ?
C13 O4 Zn2 118.3(6) . . ?
C6 O5 Zn2 124.5(7) . 10_665 ?
C2 O7 Zn3 133.7(7) . . ?
C2 O8 Zn1 135.3(8) . . ?
C1 O9 Zn1 122.5(11) . 12_654 ?
C8 O10 Zn1 120.6(6) . 15_455 ?
C19 O11 Zn1 131.2(6) . . ?
C19 O12 Zn3 138.3(7) . . ?
C20 O13 Zn2 139.1(15) . 3_565 ?
C20 O14 Zn3 137.6(11) . 12_654 ?
C26 N1 C24 121(4) . . ?
C26 N1 C23 113(4) . . ?
C24 N1 C23 125(4) . . ?
C21 N2 C26 124(6) . . ?
C21 N2 C25 97(5) . . ?
C26 N2 C25 139(5) . . ?
C32 N3 C31 110(2) . . ?
C32 N3 C28 128(2) . . ?
C31 N3 C28 121(2) . . ?
C32 N4 C29 138(5) . . ?
C32 N4 C30 114(4) . . ?
C29 N4 C30 108(2) . . ?

loop_
_geom_bond_atom_site_label_1
_geom_bond_atom_site_label_2
_geom_bond_distance
_geom_bond_site_symmetry_2
_geom_bond_publ_flag
Zn1 O9 1.903(10) 16_645 ?
Zn1 O10 1.928(6) 7_554 ?
Zn1 O8 1.928(7) . ?
Zn1 O11 1.955(7) . ?
Zn2 O5 1.912(8) 10_664 ?
Zn2 O4 1.916(7) . ?
Zn2 O1 1.942(7) 7_554 ?
Zn2 O13 1.989(10) 11_464 ?
Zn3 O14 1.774(7) 16_645 ?
Zn3 O7 1.933(9) . ?
Zn3 O12 1.939(6) . ?
Zn3 O2 1.961(6) 4_655 ?
C1 O9 1.17(2) . ?
C1 O18 1.19(2) . ?
C1 C15 1.529(16) . ?
C2 O8 1.263(12) . ?
C2 O7 1.262(13) . ?
C2 C4 1.508(13) . ?
C3 C4 1.372(13) . ?
C3 C15 1.416(15) . ?
C4 C5 1.386(13) . ?
C5 C14 1.381(13) . ?
C5 C6 1.512(13) . ?
C6 O6 1.237(14) . ?
C6 O5 1.253(14) . ?
C7 C12 1.379(12) . ?
C7 C10 1.419(13) . ?
C7 C8 1.522(11) . ?
C8 O17 1.231(12) . ?
C8 O10 1.253(11) . ?
C9 C11 1.384(12) . ?
C9 C18 1.392(12) . ?
C9 C13 1.497(12) . ?
C10 C18 1.388(13) . ?
C11 C12 1.395(12) . ?
C12 C17 1.515(12) . ?
C13 O3 1.240(12) . ?
C13 O4 1.260(13) . ?
C14 C16 1.386(14) . ?
C15 C16 1.357(16) . ?
C16 C20 1.512(15) . ?
C17 O2 1.214(12) . ?
C17 O1 1.250(12) . ?
C18 C19 1.496(11) . ?
C19 O12 1.222(11) . ?
C19 O11 1.276(11) . ?
C20 O13 1.120(18) . ?
C20 O14 1.267(19) . ?
C21 N2 1.37(7) . ?
C22 C23 1.55(7) . ?
C23 N1 1.83(7) . ?
C24 C25 1.40(6) . ?
C24 N1 1.89(6) . ?
C25 N2 1.52(5) . ?
C26 N1 1.42(6) . ?
C26 N2 1.50(6) . ?
C27 C29 1.46(4) . ?
C28 N3 1.59(3) . ?
C29 N4 1.32(4) . ?
C30 N4 1.43(5) . ?
C30 C31 1.49(4) . ?
C31 N3 1.38(3) . ?
C32 N4 1.22(3) . ?
C32 N3 1.35(3) . ?
O1 Zn2 1.942(7) 15_455 ?
O2 Zn3 1.961(6) 8_644 ?
O5 Zn2 1.912(8) 10_665 ?
O9 Zn1 1.903(10) 12_654 ?
O10 Zn1 1.928(6) 15_455 ?
O13 Zn2 1.989(10) 3_565 ?
O14 Zn3 1.774(7) 12_654 ?
